data_4021805
loop_
_publ_author_name
'Fanlong Zeng'
'Zhengkun Yu'

_publ_section_title
;
 Pyridyl-Supported Pyrazolyl-N-Heterocyclic Carbene Ligands and the
 Catalytic Activity of Their Palladium Complexes in Suzuki-Miyaura Reactions
;
_journal_name_full 'Journal of Organic Chemistry'
_journal_page_first 5274
_journal_page_last 5281
_journal_paper_doi 10.1021/jo060795d
_journal_volume 71
_journal_year 2006
_chemical_formula_sum 'C26 H34 Cl2 N5 O1.5 Pd'
_chemical_formula_weight 617.88
_chemical_name_systematic
; 
 ? 
;
_space_group_IT_number 60
_symmetry_cell_setting orthorhombic
_symmetry_space_group_name_Hall '-P 2n 2ab'
_symmetry_space_group_name_H-M 'P b c n'
_atom_sites_solution_hydrogens geom
_atom_sites_solution_primary direct
_atom_sites_solution_secondary difmap
_audit_creation_method SHELXL-97
_cell_angle_alpha 90.00
_cell_angle_beta 90.00
_cell_angle_gamma 90.00
_cell_formula_units_Z 8
_cell_length_a 22.812(3)
_cell_length_b 15.838(2)
_cell_length_c 14.956(2)
_cell_measurement_reflns_used 2499
_cell_measurement_temperature 293(2)
_cell_measurement_theta_max 39.382
_cell_measurement_theta_min 5.144
_cell_volume 5403.8(13)
_computing_cell_refinement 'Bruker SMART'
_computing_data_collection 'Bruker SMART'
_computing_data_reduction 'Bruker SHELXTL'
_computing_molecular_graphics 'Bruker SHELXTL'
_computing_publication_material 'Bruker SHELXTL'
_computing_structure_refinement 'SHELXL-97 (Sheldrick, 1997)'
_computing_structure_solution 'SHELXS-97 (Sheldrick, 1990)'
_diffrn_ambient_temperature 293(2)
_diffrn_measured_fraction_theta_full 0.999
_diffrn_measured_fraction_theta_max 0.999
_diffrn_measurement_device_type 'CCD area detector'
_diffrn_measurement_method 'phi and omega scans'
_diffrn_radiation_monochromator graphite
_diffrn_radiation_source 'fine-focus sealed tube'
_diffrn_radiation_type MoK\a
_diffrn_radiation_wavelength 0.71073
_diffrn_reflns_av_R_equivalents 0.1584
_diffrn_reflns_av_sigmaI/netI 0.1275
_diffrn_reflns_limit_h_max 29
_diffrn_reflns_limit_h_min -26
_diffrn_reflns_limit_k_max 20
_diffrn_reflns_limit_k_min -17
_diffrn_reflns_limit_l_max 19
_diffrn_reflns_limit_l_min -18
_diffrn_reflns_number 30407
_diffrn_reflns_theta_full 27.00
_diffrn_reflns_theta_max 27.00
_diffrn_reflns_theta_min 2.07
_exptl_absorpt_coefficient_mu 0.915
_exptl_absorpt_correction_T_max 1.00000
_exptl_absorpt_correction_T_min 0.78162
_exptl_absorpt_correction_type empirical
_exptl_crystal_colour colorless
_exptl_crystal_density_diffrn 1.519
_exptl_crystal_density_method 'not measured'
_exptl_crystal_F_000 2536
_exptl_crystal_size_max 0.470
_exptl_crystal_size_mid 0.112
_exptl_crystal_size_min 0.091
_refine_diff_density_max 1.397
_refine_diff_density_min -0.887
_refine_diff_density_rms 0.120
_refine_ls_extinction_method none
_refine_ls_goodness_of_fit_ref 0.891
_refine_ls_hydrogen_treatment mixed
_refine_ls_matrix_type full
_refine_ls_number_parameters 319
_refine_ls_number_reflns 5888
_refine_ls_number_restraints 4
_refine_ls_restrained_S_all 0.892
_refine_ls_R_factor_all 0.1166
_refine_ls_R_factor_gt 0.0603
_refine_ls_shift/su_max 0.096
_refine_ls_shift/su_mean 0.023
_refine_ls_structure_factor_coef Fsqd
_refine_ls_weighting_details 'calc w=1/[\s^2^(Fo^2^)+(0.0731P)^2^+0.0000P] where P=(Fo^2^+2Fc^2^)/3'
_refine_ls_weighting_scheme calc
_refine_ls_wR_factor_gt 0.1545
_refine_ls_wR_factor_ref 0.1712
_reflns_number_gt 2975
_reflns_number_total 5888
_reflns_threshold_expression >2sigma(I)
_cod_data_source_file jo060795dsi20060414_122728_4.cif
_cod_depositor_comments
;
The following automatic conversions were performed:
'_symmetry_cell_setting' value 'Orthorhombic' changed to 'orthorhombic'
according to '/home/saulius/struct/CIF-dictionaries/cif_core.dic'
dictionary named 'cif_core.dic' version 2.4.1 from 2010-06-29.

Automatic conversion script
Id: cif_fix_enum 1527 2010-12-29 10:47:43Z saulius 
;
_cod_original_formula_sum 'C26 H34 Cl2 N5 O1.50 Pd'
_cod_database_code 4021805

loop_
_symmetry_equiv_pos_as_xyz
'x, y, z'
'-x+1/2, -y+1/2, z+1/2'
'-x, y, -z+1/2'
'x+1/2, -y+1/2, -z'
'-x, -y, -z'
'x-1/2, y-1/2, -z-1/2'
'x, -y, z-1/2'
'-x-1/2, y-1/2, z'

loop_
_atom_site_label
_atom_site_type_symbol
_atom_site_fract_x
_atom_site_fract_y
_atom_site_fract_z
_atom_site_U_iso_or_equiv
_atom_site_adp_type
_atom_site_occupancy
_atom_site_symmetry_multiplicity
_atom_site_calc_flag
_atom_site_refinement_flags
Pd Pd 0.153457(19) 0.05077(3) 0.86745(3) 0.03957(18) Uani 1 1 d .
Cl1 Cl 0.18339(8) -0.04114(11) 0.75921(12) 0.0555(5) Uani 1 1 d .
Cl2 Cl 0.06813(12) 0.3240(2) 0.6000(3) 0.1455(13) Uani 1 1 d .
O1 O 0.0000 0.3442(6) 0.2500 0.219(8) Uani 1 2 d SD
O2 O 0.0491(11) 0.3621(16) 0.7957(19) 0.231(17) Uiso 1 1 d D
N1 N 0.1300(2) 0.1335(3) 0.9647(3) 0.0374(12) Uani 1 1 d .
N2 N 0.0254(2) 0.0742(4) 0.8705(4) 0.0498(14) Uani 1 1 d .
N3 N 0.0663(2) 0.0128(4) 0.8627(3) 0.0469(14) Uani 1 1 d .
N4 N 0.2542(2) 0.1061(3) 0.9644(3) 0.0400(12) Uani 1 1 d .
N5 N 0.2770(2) 0.1163(3) 0.8261(3) 0.0407(12) Uani 1 1 d .
C1 C 0.0443(3) 0.1617(4) 0.8739(4) 0.0543(18) Uani 1 1 d .
H1A H 0.0102 0.1982 0.8732 0.065 Uiso 1 1 calc R
H1B H 0.0676 0.1743 0.8213 0.065 Uiso 1 1 calc R
C2 C 0.0795(3) 0.1789(4) 0.9556(4) 0.0434(16) Uani 1 1 d .
C3 C 0.0631(3) 0.2372(4) 1.0175(5) 0.0520(18) Uani 1 1 d .
H3 H 0.0293 0.2689 1.0087 0.062 Uiso 1 1 calc R
C4 C 0.0966(3) 0.2496(4) 1.0937(5) 0.0549(19) Uani 1 1 d .
H4 H 0.0857 0.2892 1.1364 0.066 Uiso 1 1 calc R
C5 C 0.1466(3) 0.2017(4) 1.1045(4) 0.0443(16) Uani 1 1 d .
H5 H 0.1691 0.2071 1.1560 0.053 Uiso 1 1 calc R
C6 C 0.1628(3) 0.1454(4) 1.0379(4) 0.0408(15) Uani 1 1 d .
C7 C 0.2177(3) 0.0955(4) 1.0455(4) 0.0471(16) Uani 1 1 d .
H7A H 0.2395 0.1139 1.0976 0.057 Uiso 1 1 calc R
H7B H 0.2081 0.0363 1.0532 0.057 Uiso 1 1 calc R
C8 C -0.0832(3) 0.0933(6) 0.8863(5) 0.075(2) Uani 1 1 d .
H8A H -0.0730 0.1476 0.9103 0.112 Uiso 1 1 calc R
H8B H -0.1097 0.0653 0.9263 0.112 Uiso 1 1 calc R
H8C H -0.1016 0.1004 0.8291 0.112 Uiso 1 1 calc R
C9 C -0.0291(3) 0.0414(5) 0.8758(4) 0.0563(19) Uani 1 1 d .
C10 C -0.0217(3) -0.0428(6) 0.8709(5) 0.064(2) Uani 1 1 d .
H10 H -0.0515 -0.0828 0.8719 0.076 Uiso 1 1 calc R
C11 C 0.0368(3) -0.0599(5) 0.8641(4) 0.0556(18) Uani 1 1 d .
C12 C 0.0678(4) -0.1438(5) 0.8592(5) 0.081(3) Uani 1 1 d .
H12A H 0.1069 -0.1379 0.8817 0.122 Uiso 1 1 calc R
H12B H 0.0691 -0.1624 0.7982 0.122 Uiso 1 1 calc R
H12C H 0.0469 -0.1845 0.8946 0.122 Uiso 1 1 calc R
C13 C 0.2342(3) 0.0931(4) 0.8829(4) 0.0371(15) Uani 1 1 d .
C14 C 0.3114(3) 0.1375(4) 0.9613(5) 0.0465(16) Uani 1 1 d .
H14 H 0.3352 0.1515 1.0095 0.056 Uiso 1 1 calc R
C15 C 0.3244(3) 0.1429(4) 0.8756(5) 0.0529(18) Uani 1 1 d .
H15 H 0.3599 0.1616 0.8523 0.063 Uiso 1 1 calc R
C16 C 0.2750(3) 0.1179(4) 0.7310(4) 0.0447(16) Uani 1 1 d .
C17 C 0.3117(3) 0.0641(5) 0.6839(5) 0.0549(19) Uani 1 1 d .
C18 C 0.3106(4) 0.0711(5) 0.5930(6) 0.071(2) Uani 1 1 d .
H18 H 0.3363 0.0376 0.5602 0.085 Uiso 1 1 calc R
C19 C 0.2739(4) 0.1242(6) 0.5466(5) 0.070(2) Uani 1 1 d .
C20 C 0.2367(4) 0.1745(5) 0.5976(5) 0.067(2) Uani 1 1 d .
H20 H 0.2104 0.2097 0.5682 0.081 Uiso 1 1 calc R
C21 C 0.2369(3) 0.1744(4) 0.6887(5) 0.0502(17) Uani 1 1 d .
C22 C 0.2009(3) 0.2366(4) 0.7390(5) 0.063(2) Uani 1 1 d .
H22A H 0.1736 0.2072 0.7767 0.095 Uiso 1 1 calc R
H22B H 0.1798 0.2716 0.6976 0.095 Uiso 1 1 calc R
H22C H 0.2260 0.2712 0.7752 0.095 Uiso 1 1 calc R
C23 C 0.3504(3) 0.0009(5) 0.7301(5) 0.073(2) Uani 1 1 d .
H23A H 0.3731 -0.0291 0.6865 0.110 Uiso 1 1 calc R
H23B H 0.3265 -0.0383 0.7629 0.110 Uiso 1 1 calc R
H23C H 0.3762 0.0297 0.7706 0.110 Uiso 1 1 calc R
C24 C 0.2763(5) 0.1333(6) 0.4438(5) 0.112(4) Uani 1 1 d .
H24A H 0.2373 0.1323 0.4200 0.128 Uiso 1 1 calc R
H24B H 0.2985 0.0874 0.4189 0.128 Uiso 1 1 calc R
H24C H 0.2948 0.1858 0.4285 0.128 Uiso 1 1 calc R
C25 C 0.005(4) 0.391(3) 0.327(2) 0.24(7) Uiso 1 1 d D
C26 C 0.0262(8) 0.4143(12) 0.4182(13) 0.217(7) Uiso 1 1 d D
H2B H 0.057(3) 0.388(3) 0.850(3) 0.050(18) Uiso 1 1 d D
H2A H 0.0768(14) 0.332(2) 0.818(3) 0.060(10) Uiso 1 1 d D

loop_
_atom_site_aniso_label
_atom_site_aniso_U_11
_atom_site_aniso_U_22
_atom_site_aniso_U_33
_atom_site_aniso_U_23
_atom_site_aniso_U_13
_atom_site_aniso_U_12
Pd 0.0335(3) 0.0457(3) 0.0395(3) -0.0019(2) -0.0009(2) -0.0042(2)
Cl1 0.0539(10) 0.0626(11) 0.0500(11) -0.0141(9) 0.0027(8) -0.0060(9)
Cl2 0.0767(18) 0.151(3) 0.208(4) -0.042(3) 0.022(2) -0.0366(18)
O1 0.331(18) 0.068(7) 0.259(15) 0.000 0.228(15) 0.000
N1 0.034(3) 0.039(3) 0.039(3) -0.001(2) 0.001(2) -0.004(2)
N2 0.036(3) 0.056(4) 0.057(4) -0.003(3) -0.001(3) -0.009(3)
N3 0.034(3) 0.054(4) 0.052(4) -0.001(3) 0.003(3) 0.000(3)
N4 0.036(3) 0.047(3) 0.037(3) 0.000(2) -0.002(2) 0.000(2)
N5 0.034(3) 0.047(3) 0.041(3) -0.005(2) -0.002(2) -0.006(2)
C1 0.042(4) 0.059(5) 0.062(5) 0.005(4) -0.002(3) 0.001(3)
C2 0.031(3) 0.045(4) 0.054(4) -0.003(3) 0.003(3) -0.004(3)
C3 0.039(4) 0.050(4) 0.067(5) 0.006(4) 0.002(3) -0.002(3)
C4 0.049(4) 0.041(4) 0.075(5) -0.009(4) 0.014(4) -0.005(3)
C5 0.043(4) 0.048(4) 0.042(4) -0.007(3) 0.007(3) -0.015(3)
C6 0.039(4) 0.039(4) 0.045(4) 0.008(3) 0.005(3) -0.009(3)
C7 0.043(4) 0.052(4) 0.046(4) -0.001(3) -0.003(3) -0.001(3)
C8 0.044(4) 0.093(7) 0.087(7) -0.017(5) -0.002(4) -0.008(4)
C9 0.040(4) 0.080(6) 0.049(4) -0.006(4) -0.003(3) -0.010(4)
C10 0.043(4) 0.092(6) 0.056(5) -0.011(5) 0.008(3) -0.026(4)
C11 0.056(4) 0.062(5) 0.049(4) -0.006(4) 0.002(4) -0.018(4)
C12 0.096(7) 0.061(6) 0.087(7) -0.004(5) 0.018(5) -0.020(5)
C13 0.036(3) 0.040(4) 0.036(4) -0.003(3) 0.001(3) 0.006(3)
C14 0.032(4) 0.055(4) 0.053(5) -0.005(3) -0.008(3) 0.000(3)
C15 0.030(3) 0.064(5) 0.065(5) 0.001(4) 0.003(3) -0.001(3)
C16 0.044(4) 0.057(4) 0.032(4) 0.000(3) 0.006(3) -0.013(3)
C17 0.055(5) 0.064(5) 0.046(5) -0.003(4) 0.015(4) -0.018(4)
C18 0.072(6) 0.063(6) 0.077(6) -0.013(5) 0.021(5) -0.028(5)
C19 0.093(6) 0.068(6) 0.050(5) -0.004(4) 0.006(5) -0.044(5)
C20 0.078(6) 0.067(5) 0.058(5) 0.020(4) -0.017(4) -0.033(5)
C21 0.056(4) 0.049(4) 0.045(4) 0.005(3) -0.005(3) -0.018(4)
C22 0.061(5) 0.060(5) 0.069(5) 0.012(4) 0.002(4) 0.001(4)
C23 0.067(5) 0.069(6) 0.083(6) -0.007(5) 0.019(5) 0.017(4)
C24 0.171(10) 0.117(8) 0.049(6) -0.003(5) 0.000(6) -0.060(8)

loop_
_atom_type_symbol
_atom_type_description
_atom_type_scat_dispersion_real
_atom_type_scat_dispersion_imag
_atom_type_scat_source
C C 0.0033 0.0016 'International Tables Vol C Tables 4.2.6.8 and 6.1.1.4'
H H 0.0000 0.0000 'International Tables Vol C Tables 4.2.6.8 and 6.1.1.4'
N N 0.0061 0.0033 'International Tables Vol C Tables 4.2.6.8 and 6.1.1.4'
O O 0.0106 0.0060 'International Tables Vol C Tables 4.2.6.8 and 6.1.1.4'
Cl Cl 0.1484 0.1585 'International Tables Vol C Tables 4.2.6.8 and 6.1.1.4'
Pd Pd -0.9988 1.0072 'International Tables Vol C Tables 4.2.6.8 and 6.1.1.4'

loop_
_geom_angle_atom_site_label_1
_geom_angle_atom_site_label_2
_geom_angle_atom_site_label_3
_geom_angle
_geom_angle_site_symmetry_3
C13 Pd N1 86.7(2) .
C13 Pd N3 174.3(2) .
N1 Pd N3 87.7(2) .
C13 Pd Cl1 91.16(17) .
N1 Pd Cl1 177.86(14) .
N3 Pd Cl1 94.44(16) .
C25 O1 C25 115(5) 3
H2B O2 H2A 77(4) .
C6 N1 C2 118.6(5) .
C6 N1 Pd 122.0(4) .
C2 N1 Pd 119.4(4) .
C9 N2 N3 111.3(6) .
C9 N2 C1 129.7(6) .
N3 N2 C1 118.9(5) .
C11 N3 N2 105.7(5) .
C11 N3 Pd 137.0(5) .
N2 N3 Pd 116.7(4) .
C13 N4 C14 110.4(5) .
C13 N4 C7 123.0(5) .
C14 N4 C7 126.4(5) .
C13 N5 C15 108.3(5) .
C13 N5 C16 127.8(5) .
C15 N5 C16 123.9(5) .
N2 C1 C2 111.3(5) .
N2 C1 H1A 109.3 .
C2 C1 H1A 109.4 .
N2 C1 H1B 109.3 .
C2 C1 H1B 109.4 .
H1A C1 H1B 108.0 .
C3 C2 N1 121.4(6) .
C3 C2 C1 122.4(6) .
N1 C2 C1 116.2(6) .
C2 C3 C4 120.3(6) .
C2 C3 H3 119.8 .
C4 C3 H3 119.8 .
C5 C4 C3 118.3(7) .
C5 C4 H4 120.9 .
C3 C4 H4 120.8 .
C4 C5 C6 119.3(6) .
C4 C5 H5 120.3 .
C6 C5 H5 120.4 .
N1 C6 C5 121.9(6) .
N1 C6 C7 117.2(6) .
C5 C6 C7 120.8(6) .
N4 C7 C6 110.6(5) .
N4 C7 H7A 109.5 .
C6 C7 H7A 109.5 .
N4 C7 H7B 109.6 .
C6 C7 H7B 109.5 .
H7A C7 H7B 108.1 .
C9 C8 H8A 109.4 .
C9 C8 H8B 109.5 .
H8A C8 H8B 109.5 .
C9 C8 H8C 109.5 .
H8A C8 H8C 109.5 .
H8B C8 H8C 109.5 .
C10 C9 N2 105.3(6) .
C10 C9 C8 131.0(7) .
N2 C9 C8 123.8(7) .
C9 C10 C11 108.8(7) .
C9 C10 H10 125.6 .
C11 C10 H10 125.6 .
N3 C11 C10 108.8(7) .
N3 C11 C12 121.7(7) .
C10 C11 C12 129.5(7) .
C11 C12 H12A 109.5 .
C11 C12 H12B 109.4 .
H12A C12 H12B 109.5 .
C11 C12 H12C 109.4 .
H12A C12 H12C 109.5 .
H12B C12 H12C 109.5 .
N4 C13 N5 106.9(5) .
N4 C13 Pd 118.9(4) .
N5 C13 Pd 134.1(4) .
C15 C14 N4 105.4(6) .
C15 C14 H14 127.3 .
N4 C14 H14 127.3 .
C14 C15 N5 109.0(6) .
C14 C15 H15 125.5 .
N5 C15 H15 125.5 .
C17 C16 C21 122.6(6) .
C17 C16 N5 118.5(6) .
C21 C16 N5 118.9(6) .
C18 C17 C16 116.4(7) .
C18 C17 C23 121.6(7) .
C16 C17 C23 122.0(7) .
C17 C18 C19 124.4(8) .
C17 C18 H18 117.8 .
C19 C18 H18 117.8 .
C18 C19 C20 116.4(8) .
C18 C19 C24 122.5(9) .
C20 C19 C24 120.9(9) .
C21 C20 C19 123.1(8) .
C21 C20 H20 118.5 .
C19 C20 H20 118.5 .
C20 C21 C16 117.0(7) .
C20 C21 C22 120.2(7) .
C16 C21 C22 122.6(6) .
C21 C22 H22A 109.5 .
C21 C22 H22B 109.5 .
H22A C22 H22B 109.5 .
C21 C22 H22C 109.5 .
H22A C22 H22C 109.5 .
H22B C22 H22C 109.5 .
C17 C23 H23A 109.5 .
C17 C23 H23B 109.4 .
H23A C23 H23B 109.5 .
C17 C23 H23C 109.5 .
H23A C23 H23C 109.5 .
H23B C23 H23C 109.5 .
C19 C24 H24A 109.4 .
C19 C24 H24B 109.5 .
H24A C24 H24B 109.5 .
C19 C24 H24C 109.5 .
H24A C24 H24C 109.5 .
H24B C24 H24C 109.5 .
O1 C25 C26 158(5) .

loop_
_geom_bond_atom_site_label_1
_geom_bond_atom_site_label_2
_geom_bond_distance
_geom_bond_site_symmetry_2
Pd C13 1.975(6) .
Pd N1 2.029(5) .
Pd N3 2.078(5) .
Pd Cl1 2.2818(18) .
O1 C25 1.369(18) .
O1 C25 1.369(18) 3
O2 H2B 0.93(2) .
O2 H2A 0.864(19) .
N1 C6 1.340(7) .
N1 C2 1.366(7) .
N2 C9 1.349(8) .
N2 N3 1.353(7) .
N2 C1 1.452(8) .
N3 C11 1.334(8) .
N4 C13 1.319(7) .
N4 C14 1.395(7) .
N4 C7 1.481(7) .
N5 C13 1.344(7) .
N5 C15 1.376(8) .
N5 C16 1.423(7) .
C1 C2 1.488(9) .
C1 H1A 0.9700 .
C1 H1B 0.9700 .
C2 C3 1.359(9) .
C3 C4 1.386(9) .
C3 H3 0.9300 .
C4 C5 1.378(8) .
C4 H4 0.9300 .
C5 C6 1.388(8) .
C5 H5 0.9300 .
C6 C7 1.485(8) .
C7 H7A 0.9700 .
C7 H7B 0.9700 .
C8 C9 1.492(10) .
C8 H8A 0.9600 .
C8 H8B 0.9600 .
C8 H8C 0.9600 .
C9 C10 1.345(10) .
C10 C11 1.366(10) .
C10 H10 0.9300 .
C11 C12 1.506(10) .
C12 H12A 0.9600 .
C12 H12B 0.9600 .
C12 H12C 0.9600 .
C14 C15 1.319(8) .
C14 H14 0.9300 .
C15 H15 0.9300 .
C16 C17 1.388(9) .
C16 C21 1.399(9) .
C17 C18 1.365(11) .
C17 C23 1.502(10) .
C18 C19 1.374(11) .
C18 H18 0.9300 .
C19 C20 1.393(11) .
C19 C24 1.546(10) .
C20 C21 1.363(10) .
C20 H20 0.9300 .
C21 C22 1.486(9) .
C22 H22A 0.9600 .
C22 H22B 0.9600 .
C22 H22C 0.9600 .
C23 H23A 0.9600 .
C23 H23B 0.9600 .
C23 H23C 0.9600 .
C24 H24A 0.9600 .
C24 H24B 0.9600 .
C24 H24C 0.9600 .
C25 C26 1.497(18) .

loop_
_geom_torsion_atom_site_label_1
_geom_torsion_atom_site_label_2
_geom_torsion_atom_site_label_3
_geom_torsion_atom_site_label_4
_geom_torsion
_geom_torsion_site_symmetry_1
C13 Pd N1 C6 -41.5(5) .
N3 Pd N1 C6 137.5(5) .
Cl1 Pd N1 C6 -33(4) .
C13 Pd N1 C2 138.2(5) .
N3 Pd N1 C2 -42.8(4) .
Cl1 Pd N1 C2 147(4) .
C9 N2 N3 C11 -0.7(7) .
C1 N2 N3 C11 178.1(6) .
C9 N2 N3 Pd -173.6(4) .
C1 N2 N3 Pd 5.2(7) .
C13 Pd N3 C11 -120(2) .
N1 Pd N3 C11 -130.5(7) .
Cl1 Pd N3 C11 49.2(6) .
C13 Pd N3 N2 50(2) .
N1 Pd N3 N2 39.4(4) .
Cl1 Pd N3 N2 -141.0(4) .
C9 N2 C1 C2 113.6(7) .
N3 N2 C1 C2 -64.9(7) .
C6 N1 C2 C3 2.1(9) .
Pd N1 C2 C3 -177.6(5) .
C6 N1 C2 C1 -178.8(5) .
Pd N1 C2 C1 1.5(7) .
N2 C1 C2 C3 -120.2(7) .
N2 C1 C2 N1 60.7(7) .
N1 C2 C3 C4 -2.5(10) .
C1 C2 C3 C4 178.4(6) .
C2 C3 C4 C5 0.2(10) .
C3 C4 C5 C6 2.4(9) .
C2 N1 C6 C5 0.6(8) .
Pd N1 C6 C5 -179.7(4) .
C2 N1 C6 C7 -179.6(5) .
Pd N1 C6 C7 0.1(7) .
C4 C5 C6 N1 -2.9(9) .
C4 C5 C6 C7 177.4(6) .
C13 N4 C7 C6 -53.2(8) .
C14 N4 C7 C6 120.9(6) .
N1 C6 C7 N4 53.1(7) .
C5 C6 C7 N4 -127.1(6) .
N3 N2 C9 C10 -0.2(8) .
C1 N2 C9 C10 -178.8(6) .
N3 N2 C9 C8 179.0(6) .
C1 N2 C9 C8 0.4(11) .
N2 C9 C10 C11 1.0(9) .
C8 C9 C10 C11 -178.1(7) .
N2 N3 C11 C10 1.3(7) .
Pd N3 C11 C10 171.9(5) .
N2 N3 C11 C12 -178.5(6) .
Pd N3 C11 C12 -7.8(11) .
C9 C10 C11 N3 -1.4(9) .
C9 C10 C11 C12 178.3(7) .
C14 N4 C13 N5 -0.7(7) .
C7 N4 C13 N5 174.2(5) .
C14 N4 C13 Pd -178.8(4) .
C7 N4 C13 Pd -3.9(8) .
C15 N5 C13 N4 0.9(7) .
C16 N5 C13 N4 -176.5(6) .
C15 N5 C13 Pd 178.5(5) .
C16 N5 C13 Pd 1.2(10) .
N1 Pd C13 N4 42.4(5) .
N3 Pd C13 N4 32(3) .
Cl1 Pd C13 N4 -137.3(5) .
N1 Pd C13 N5 -135.1(6) .
N3 Pd C13 N5 -145(2) .
Cl1 Pd C13 N5 45.3(6) .
C13 N4 C14 C15 0.3(7) .
C7 N4 C14 C15 -174.5(6) .
N4 C14 C15 N5 0.3(7) .
C13 N5 C15 C14 -0.7(8) .
C16 N5 C15 C14 176.7(6) .
C13 N5 C16 C17 -115.5(7) .
C15 N5 C16 C17 67.5(8) .
C13 N5 C16 C21 65.5(8) .
C15 N5 C16 C21 -111.5(7) .
C21 C16 C17 C18 2.3(9) .
N5 C16 C17 C18 -176.6(6) .
C21 C16 C17 C23 -177.1(6) .
N5 C16 C17 C23 4.0(9) .
C16 C17 C18 C19 -3.2(10) .
C23 C17 C18 C19 176.3(7) .
C17 C18 C19 C20 1.1(11) .
C17 C18 C19 C24 176.8(7) .
C18 C19 C20 C21 2.1(10) .
C24 C19 C20 C21 -173.7(7) .
C19 C20 C21 C16 -2.8(10) .
C19 C20 C21 C22 172.9(6) .
C17 C16 C21 C20 0.5(9) .
N5 C16 C21 C20 179.4(6) .
C17 C16 C21 C22 -175.1(6) .
N5 C16 C21 C22 3.8(9) .
C25 O1 C25 C26 -143(23) 3
